data_4060078
loop_
_publ_author_name
'Osipov, Alexander L.'
'Gerdov, Sergei M.'
'Kuz'mina, Lyudmila G.'
'Howard, Judith A. K.'
'Nikonov, Georgii I.'

_publ_section_title
;
Syntheses and X-ray Diffraction Studies of Half-Sandwich 
Hydridosilyl Complexes of Ruthenium
;
_journal_issue 4
_journal_name_full Organometallics
_journal_page_first 587
_journal_page_last 602
_journal_paper_doi 10.1021/om0495271
_journal_volume 24
_journal_year 2005
_chemical_formula_sum 'C20 H41 Cl2 P Ru Si'
_chemical_formula_weight 512.56
_chemical_name_systematic
;
(pentamethylcyclopentadienyl)(triisopropylphosphine)
(methyldichlorosilyl)ruthenium dihydride
;
_space_group_IT_number 14
_symmetry_cell_setting monoclinic
_symmetry_space_group_name_Hall '-P 2ybc'
_symmetry_space_group_name_H-M 'P 1 21/c 1'
_atom_sites_solution_hydrogens geom
_atom_sites_solution_primary direct
_atom_sites_solution_secondary difmap
_cell_angle_alpha 90.00
_cell_angle_beta 94.100(2)
_cell_angle_gamma 90.00
_cell_formula_units_Z 4
_cell_length_a 13.8023(8)
_cell_length_b 9.8582(5)
_cell_length_c 17.8192(10)
_cell_measurement_reflns_used 5238
_cell_measurement_temperature 123(2)
_cell_measurement_theta_max 30.489
_cell_measurement_theta_min 2.292
_cell_volume 2418.4(2)
_diffrn_ambient_temperature 123(2)
_diffrn_detector_area_resol_mean ?
_diffrn_measurement_device_type ?
_diffrn_measurement_method ?
_diffrn_radiation_monochromator graphite
_diffrn_radiation_source 'fine-focus sealed tube'
_diffrn_radiation_type MoK\a
_diffrn_radiation_wavelength 0.71073
_diffrn_reflns_av_R_equivalents 0.0186
_diffrn_reflns_av_sigmaI/netI 0.0248
_diffrn_reflns_limit_h_max 18
_diffrn_reflns_limit_h_min -15
_diffrn_reflns_limit_k_max 13
_diffrn_reflns_limit_k_min -13
_diffrn_reflns_limit_l_max 24
_diffrn_reflns_limit_l_min -22
_diffrn_reflns_number 14669
_diffrn_reflns_theta_max 29.00
_diffrn_reflns_theta_min 1.48
_diffrn_standards_decay_% ?
_diffrn_standards_interval_count ?
_diffrn_standards_interval_time ?
_diffrn_standards_number ?
_exptl_absorpt_coefficient_mu 0.988
_exptl_absorpt_correction_T_max 0.8120
_exptl_absorpt_correction_T_min 0.6704
_exptl_absorpt_correction_type ?
_exptl_absorpt_process_details ?
_exptl_crystal_colour ?
_exptl_crystal_density_diffrn 1.408
_exptl_crystal_density_meas ?
_exptl_crystal_density_method 'not measured'
_exptl_crystal_description ?
_exptl_crystal_F_000 1072
_exptl_crystal_size_max 0.44
_exptl_crystal_size_mid 0.36
_exptl_crystal_size_min 0.22
_refine_ls_extinction_coef 0.00003(14)
_refine_ls_extinction_expression Fc^*^=kFc[1+0.001xFc^2^\l^3^/sin(2\q)]^-1/4^
_refine_ls_extinction_method SHELXL
_refine_ls_goodness_of_fit_ref 1.067
_refine_ls_hydrogen_treatment mixed
_refine_ls_matrix_type full
_refine_ls_number_parameters 380
_refine_ls_number_reflns 6348
_refine_ls_number_restraints 0
_refine_ls_restrained_S_all 1.067
_refine_ls_R_factor_all 0.0291
_refine_ls_R_factor_gt 0.0265
_refine_ls_shift/su_max 0.382
_refine_ls_shift/su_mean 0.001
_refine_ls_structure_factor_coef Fsqd
_refine_ls_weighting_details 'calc w=1/[\s^2^(Fo^2^)+(0.0390P)^2^+2.0758P] where P=(Fo^2^+2Fc^2^)/3'
_refine_ls_weighting_scheme calc
_refine_ls_wR_factor_gt 0.0734
_refine_ls_wR_factor_ref 0.0748
_reflns_number_gt 5864
_reflns_number_total 6348
_reflns_threshold_expression >2sigma(I)
_cod_depositor_comments
;
The following automatic conversions were performed:
'_symmetry_cell_setting' value 'Monoclinic' changed to 'monoclinic'
according to '/home/saulius/struct/CIF-dictionaries/cif_core.dic'
dictionary named 'cif_core.dic' version 2.4.1 from 2010-06-29.

Automatic conversion script
Id: cif_fix_enum 1527 2010-12-29 10:47:43Z saulius 
;
_cod_original_sg_symbol_H-M P2(1)/c
_cod_database_code 4060078

loop_
_symmetry_equiv_pos_as_xyz
'x, y, z'
'-x, y+1/2, -z+1/2'
'-x, -y, -z'
'x, -y-1/2, z-1/2'

loop_
_atom_site_label
_atom_site_type_symbol
_atom_site_fract_x
_atom_site_fract_y
_atom_site_fract_z
_atom_site_U_iso_or_equiv
_atom_site_adp_type
_atom_site_occupancy
_atom_site_symmetry_multiplicity
_atom_site_calc_flag
_atom_site_refinement_flags
_atom_site_disorder_assembly
_atom_site_disorder_group
Ru1 Ru 0.254136(9) 0.012586(14) 0.247297(7) 0.01094(5) Uani 1 1 d . . .
P1 P 0.23298(3) -0.04490(5) 0.12072(2) 0.01246(9) Uani 1 1 d . . .
Si1 Si 0.28164(4) 0.24185(5) 0.24185(3) 0.01433(10) Uani 1 1 d . . .
Cl1 Cl 0.17460(3) 0.36072(5) 0.29147(3) 0.02335(10) Uani 1 1 d . . .
Cl2 Cl 0.40844(3) 0.30963(5) 0.30464(3) 0.02498(11) Uani 1 1 d . . .
C1 C 0.33300(14) -0.07199(19) 0.35210(10) 0.0174(3) Uani 1 1 d . . .
C2 C 0.25680(15) 0.01429(18) 0.37485(10) 0.0176(4) Uani 1 1 d . . .
C3 C 0.16627(14) -0.04315(19) 0.34583(10) 0.0176(3) Uani 1 1 d . . .
C4 C 0.18591(13) -0.16575(18) 0.30705(10) 0.0165(3) Uani 1 1 d . . .
C5 C 0.28992(13) -0.18368(18) 0.31077(10) 0.0159(3) Uani 1 1 d . . .
C6 C 0.43898(16) -0.0567(2) 0.37549(13) 0.0270(4) Uani 1 1 d . . .
C7 C 0.2685(2) 0.1279(2) 0.43041(12) 0.0275(4) Uani 1 1 d . . .
C8 C 0.06748(17) 0.0094(2) 0.36148(14) 0.0261(4) Uani 1 1 d . . .
C9 C 0.11170(16) -0.2710(2) 0.28283(12) 0.0226(4) Uani 1 1 d . . .
C10 C 0.34279(16) -0.3098(2) 0.29039(11) 0.0214(4) Uani 1 1 d . . .
C11 C 0.29198(11) 0.34800(14) 0.15080(8) 0.0066(3) Uani 1 1 d . . .
H11B H 0.2315 0.3403 0.1188 0.010 Uiso 1 1 calc R . .
H11A H 0.3461 0.3138 0.1235 0.010 Uiso 1 1 calc R . .
H11C H 0.3036 0.4433 0.1642 0.010 Uiso 1 1 calc R . .
C12 C 0.10890(13) -0.00721(18) 0.07708(11) 0.0159(3) Uani 1 1 d . . .
C13 C 0.03171(14) -0.0737(2) 0.12234(12) 0.0204(4) Uani 1 1 d . . .
C14 C 0.08695(14) 0.1444(2) 0.06805(12) 0.0203(4) Uani 1 1 d . . .
C15 C 0.30950(13) 0.04508(19) 0.05414(10) 0.0165(3) Uani 1 1 d . . .
C16 C 0.29403(17) -0.0019(2) -0.02795(12) 0.0226(4) Uani 1 1 d . . .
C17 C 0.41851(14) 0.0538(2) 0.07693(12) 0.0231(4) Uani 1 1 d . . .
C18 C 0.24545(14) -0.23085(18) 0.10236(10) 0.0174(3) Uani 1 1 d . . .
C19 C 0.35268(15) -0.2705(2) 0.10101(12) 0.0224(4) Uani 1 1 d . . .
C20 C 0.18692(17) -0.2929(2) 0.03431(13) 0.0255(4) Uani 1 1 d . . .
H6A H 0.455(2) -0.106(3) 0.4235(17) 0.036(7) Uiso 1 1 d . . .
H6B H 0.461(2) 0.038(3) 0.3806(16) 0.034(7) Uiso 1 1 d . . .
H6C H 0.480(2) -0.089(3) 0.3419(18) 0.045(8) Uiso 1 1 d . . .
H7A H 0.267(2) 0.093(3) 0.4806(17) 0.037(7) Uiso 1 1 d . . .
H7B H 0.221(2) 0.185(3) 0.4247(18) 0.044(9) Uiso 1 1 d . . .
H7C H 0.325(2) 0.172(3) 0.4267(17) 0.040(8) Uiso 1 1 d . . .
H8A H 0.052(2) -0.023(3) 0.4083(19) 0.036(8) Uiso 1 1 d . . .
H8B H 0.015(2) -0.017(3) 0.3233(17) 0.031(7) Uiso 1 1 d . . .
H8C H 0.067(2) 0.107(3) 0.3620(16) 0.035(7) Uiso 1 1 d . . .
H9A H 0.1038(18) -0.331(3) 0.3240(15) 0.027(6) Uiso 1 1 d . . .
H9B H 0.1237(19) -0.324(3) 0.2418(16) 0.030(7) Uiso 1 1 d . . .
H9C H 0.0514(19) -0.232(3) 0.2709(15) 0.027(6) Uiso 1 1 d . . .
H10A H 0.3482(19) -0.367(3) 0.3359(15) 0.029(7) Uiso 1 1 d . . .
H10B H 0.4064(18) -0.295(2) 0.2802(14) 0.020(6) Uiso 1 1 d . . .
H10C H 0.306(2) -0.361(3) 0.2467(17) 0.041(8) Uiso 1 1 d . . .
H12A H 0.1047(16) -0.045(2) 0.0291(13) 0.013(5) Uiso 1 1 d . . .
H13A H -0.029(2) -0.058(3) 0.0998(15) 0.029(7) Uiso 1 1 d . . .
H13B H 0.0316(17) -0.034(2) 0.1707(14) 0.018(6) Uiso 1 1 d . . .
H13C H 0.046(2) -0.169(3) 0.1314(16) 0.037(7) Uiso 1 1 d . . .
H14A H 0.024(2) 0.159(3) 0.0481(16) 0.034(7) Uiso 1 1 d . . .
H14B H 0.1275(19) 0.190(3) 0.0343(15) 0.028(7) Uiso 1 1 d . . .
H14C H 0.0932(18) 0.191(3) 0.1178(15) 0.028(6) Uiso 1 1 d . . .
H15A H 0.2852(17) 0.136(2) 0.0579(13) 0.016(5) Uiso 1 1 d . . .
H16A H 0.326(2) 0.061(3) -0.0576(16) 0.031(7) Uiso 1 1 d . . .
H16B H 0.230(2) -0.004(3) -0.0450(16) 0.028(7) Uiso 1 1 d . . .
H16C H 0.3157(19) -0.095(3) -0.0348(15) 0.027(6) Uiso 1 1 d . . .
H17A H 0.447(2) 0.119(3) 0.0446(16) 0.037(7) Uiso 1 1 d . . .
H17B H 0.448(2) -0.033(3) 0.0706(17) 0.038(8) Uiso 1 1 d . . .
H17C H 0.434(2) 0.078(3) 0.1273(17) 0.034(7) Uiso 1 1 d . . .
H18A H 0.2225(16) -0.268(2) 0.1469(13) 0.015(5) Uiso 1 1 d . . .
H19A H 0.358(2) -0.365(3) 0.1044(16) 0.037(8) Uiso 1 1 d . . .
H19B H 0.3917(19) -0.230(3) 0.1381(15) 0.026(6) Uiso 1 1 d . . .
H19C H 0.3785(17) -0.241(2) 0.0538(14) 0.021(6) Uiso 1 1 d . . .
H20A H 0.194(2) -0.391(3) 0.0378(16) 0.032(7) Uiso 1 1 d . . .
H20B H 0.2029(18) -0.259(2) -0.0117(15) 0.023(6) Uiso 1 1 d . . .
H20C H 0.119(2) -0.282(3) 0.0388(16) 0.037(7) Uiso 1 1 d . . .
H1 H 0.354(2) 0.059(3) 0.2208(17) 0.045(8) Uiso 1 1 d . . .
H2 H 0.161(2) 0.106(3) 0.2172(17) 0.045(8) Uiso 1 1 d . . .

loop_
_atom_site_aniso_label
_atom_site_aniso_U_11
_atom_site_aniso_U_22
_atom_site_aniso_U_33
_atom_site_aniso_U_23
_atom_site_aniso_U_13
_atom_site_aniso_U_12
Ru1 0.01233(8) 0.01011(8) 0.01047(8) -0.00025(4) 0.00138(5) -0.00018(4)
P1 0.0127(2) 0.0131(2) 0.01169(19) -0.00112(15) 0.00116(15) 0.00015(15)
Si1 0.0153(2) 0.0114(2) 0.0164(2) -0.00055(17) 0.00165(17) -0.00115(17)
Cl1 0.0219(2) 0.0177(2) 0.0310(2) -0.00435(17) 0.00533(18) 0.00326(16)
Cl2 0.0213(2) 0.0249(2) 0.0285(2) -0.00520(18) -0.00053(18) -0.00417(17)
C1 0.0215(9) 0.0173(8) 0.0131(8) 0.0029(6) -0.0008(6) 0.0008(7)
C2 0.0270(10) 0.0168(8) 0.0090(8) 0.0005(6) 0.0026(7) 0.0004(7)
C3 0.0215(9) 0.0167(8) 0.0154(8) 0.0030(7) 0.0073(7) 0.0016(7)
C4 0.0205(8) 0.0140(8) 0.0154(8) 0.0023(6) 0.0044(6) -0.0021(6)
C5 0.0207(8) 0.0130(8) 0.0140(8) 0.0027(6) 0.0022(6) 0.0019(6)
C6 0.0229(10) 0.0307(11) 0.0263(10) 0.0022(9) -0.0065(8) 0.0001(8)
C7 0.0463(13) 0.0217(10) 0.0148(9) -0.0043(7) 0.0057(9) -0.0036(9)
C8 0.0251(11) 0.0267(11) 0.0280(11) 0.0033(8) 0.0126(9) 0.0051(8)
C9 0.0247(10) 0.0181(9) 0.0255(10) 0.0013(8) 0.0052(8) -0.0062(7)
C10 0.0278(10) 0.0158(8) 0.0210(9) 0.0028(7) 0.0039(8) 0.0064(7)
C11 0.0143(7) 0.0000(6) 0.0056(6) 0.0003(5) 0.0009(5) -0.0054(5)
C12 0.0142(8) 0.0179(8) 0.0153(8) -0.0014(6) -0.0008(6) -0.0005(6)
C13 0.0148(8) 0.0242(10) 0.0220(9) 0.0002(7) 0.0006(7) -0.0021(7)
C14 0.0176(9) 0.0211(9) 0.0218(9) 0.0012(7) -0.0021(7) 0.0026(7)
C15 0.0183(8) 0.0164(8) 0.0150(8) 0.0003(6) 0.0037(6) 0.0002(7)
C16 0.0293(11) 0.0241(10) 0.0148(9) 0.0013(7) 0.0048(8) 0.0008(8)
C17 0.0169(9) 0.0315(11) 0.0216(10) 0.0008(8) 0.0066(7) -0.0031(8)
C18 0.0211(9) 0.0148(8) 0.0165(8) -0.0015(6) 0.0019(7) 0.0011(7)
C19 0.0233(10) 0.0192(9) 0.0250(10) 0.0007(7) 0.0046(8) 0.0057(7)
C20 0.0318(11) 0.0186(9) 0.0256(10) -0.0081(8) -0.0029(8) -0.0003(8)
